data_7020348
loop_
_publ_author_name
'Thuesen, Christian Aa'
'Pedersen, Kasper S.'
'Schau-Magnussen, Magnus'
'Evangelisti, Marco'
'Vibenholt, Johan'
'Piligkos, Stergios'
'Weihe, H\/ogni'
'Bendix, Jesper'

_publ_section_title
;
 Fluoride-bridged {Ln2Cr2} polynuclear complexes from semi-labile
 mer-[CrF3(py)3] and [Ln(hfac)3(H2O)2].
;
_journal_issue 37
_journal_name_full 'Dalton transactions (Cambridge, England : 2003)'
_journal_page_first 11284
_journal_page_last 11292
_journal_paper_doi 10.1039/c2dt31302b
_journal_volume 41
_journal_year 2012
_chemical_formula_moiety 'C50 H28 Cr2 Dy2 F40 N4 O14'
_chemical_formula_sum 'C50 H28 Cr2 Dy2 F40 N4 O14'
_chemical_formula_weight 2097.76
_chemical_name_systematic
;
?
;
_space_group_IT_number 2
_symmetry_cell_setting triclinic
_symmetry_space_group_name_Hall '-P 1'
_symmetry_space_group_name_H-M 'P -1'
_atom_sites_solution_hydrogens geom
_atom_sites_solution_primary direct
_atom_sites_solution_secondary difmap
_audit_creation_method SHELXL-97
_cell_angle_alpha 95.30(2)
_cell_angle_beta 99.06(3)
_cell_angle_gamma 101.86(2)
_cell_formula_units_Z 1
_cell_length_a 11.115(4)
_cell_length_b 12.695(3)
_cell_length_c 12.939(3)
_cell_measurement_reflns_used 25125
_cell_measurement_temperature 122(1)
_cell_measurement_theta_max 27.65
_cell_measurement_theta_min 2.15
_cell_volume 1749.7(9)
_computing_cell_refinement 'COLLECT (Nonius, 1999)'
_computing_data_collection 'COLLECT (Nonius, 1999)'
_computing_data_reduction 'EvalCCD (Duisenberg et al., 2003)'
_computing_molecular_graphics
;
Ortep-3 (Farrugia, 1997) and Mercury (Macrae et. al., 2006)
;
_computing_publication_material SHELXL-97
_computing_structure_refinement 'SHELXL-97 (Sheldrick, 2008)'
_computing_structure_solution 'SHELXS-97 (Sheldrick, 2008)'
_diffrn_ambient_temperature 122(1)
_diffrn_measured_fraction_theta_full .991
_diffrn_measured_fraction_theta_max .991
_diffrn_measurement_device_type 'Nonius KappaCCD area-detector'
_diffrn_measurement_method '\w and \f scans'
_diffrn_radiation_monochromator graphite
_diffrn_radiation_source 'fine-focus sealed tube'
_diffrn_radiation_type MoK\a
_diffrn_radiation_wavelength 0.71073
_diffrn_reflns_av_R_equivalents 0.0967
_diffrn_reflns_av_sigmaI/netI 0.0829
_diffrn_reflns_limit_h_max 14
_diffrn_reflns_limit_h_min -14
_diffrn_reflns_limit_k_max 16
_diffrn_reflns_limit_k_min -16
_diffrn_reflns_limit_l_max 16
_diffrn_reflns_limit_l_min -16
_diffrn_reflns_number 63297
_diffrn_reflns_theta_full 27.65
_diffrn_reflns_theta_max 27.65
_diffrn_reflns_theta_min 2.15
_exptl_absorpt_coefficient_mu 2.580
_exptl_absorpt_correction_T_max 0.880
_exptl_absorpt_correction_T_min 0.737
_exptl_absorpt_correction_type integration
_exptl_absorpt_process_details
;
Gaussian integration (Coppens, 1970)
;
_exptl_crystal_colour pink
_exptl_crystal_density_diffrn 1.991
_exptl_crystal_density_method 'not measured'
_exptl_crystal_description prism
_exptl_crystal_F_000 1008
_exptl_crystal_size_max 0.120
_exptl_crystal_size_mid 0.072
_exptl_crystal_size_min 0.055
_refine_diff_density_max 1.787
_refine_diff_density_min -1.493
_refine_diff_density_rms .158
_refine_ls_extinction_method none
_refine_ls_goodness_of_fit_ref 1.059
_refine_ls_hydrogen_treatment mixed
_refine_ls_matrix_type full
_refine_ls_number_parameters 508
_refine_ls_number_reflns 8083
_refine_ls_number_restraints 1
_refine_ls_restrained_S_all 1.059
_refine_ls_R_factor_all 0.0652
_refine_ls_R_factor_gt 0.0462
_refine_ls_shift/su_max 0.000
_refine_ls_shift/su_mean 0.000
_refine_ls_structure_factor_coef Fsqd
_refine_ls_weighting_details 'calc w=1/[\s^2^(Fo^2^)+(0.0000P)^2^+4.6024P] where P=(Fo^2^+2Fc^2^)/3'
_refine_ls_weighting_scheme calc
_refine_ls_wR_factor_gt 0.0982
_refine_ls_wR_factor_ref 0.1078
_reflns_number_gt 6597
_reflns_number_total 8083
_reflns_threshold_expression >2sigma(I)
_cod_data_source_file c2dt31302b.txt
_cod_data_source_block kcd776_A2Dy_1Ln
_cod_depositor_comments
;
The following automatic conversions were performed:

'_symmetry_cell_setting' value 'Triclinic' changed to 'triclinic'
according to /home/saulius/struct/CIF-dictionaries/cif_core.dic
dictionary named 'cif_core.dic' version 2.4.2 from 2011-04-26.

Automatic conversion script
Id: cif_fix_values 1891 2012-01-12 08:04:46Z andrius 
;
_cod_original_cell_volume 1749.7(7)
_cod_database_code 7020348

loop_
_symmetry_equiv_pos_as_xyz
'x, y, z'
'-x, -y, -z'

loop_
_atom_site_label
_atom_site_type_symbol
_atom_site_fract_x
_atom_site_fract_y
_atom_site_fract_z
_atom_site_U_iso_or_equiv
_atom_site_adp_type
_atom_site_occupancy
_atom_site_symmetry_multiplicity
_atom_site_calc_flag
_atom_site_refinement_flags
Dy1 Dy 0.07602(2) 0.206913(18) 0.228542(18) 0.02205(8) Uani 1 1 d .
Cr1 Cr 0.00083(6) -0.08383(6) 0.06988(6) 0.01883(16) Uani 1 1 d .
O O 0.1173(3) 0.0064(3) -0.0016(2) 0.0194(7) Uani 1 1 d D
H H 0.140(5) -0.030(3) -0.049(3) 0.023 Uiso 1 1 d D
F1 F 0.0508(2) 0.0266(2) 0.1889(2) 0.0234(6) Uani 1 1 d .
F2 F -0.0495(2) -0.1916(2) -0.0500(2) 0.0230(6) Uani 1 1 d .
N1 N -0.1315(4) -0.1661(3) 0.1479(3) 0.0233(9) Uani 1 1 d .
N2 N 0.1374(4) -0.1632(3) 0.1302(3) 0.0238(9) Uani 1 1 d .
O12 O -0.1473(3) 0.1410(3) 0.1653(3) 0.0282(8) Uani 1 1 d .
O14 O -0.0223(3) 0.1630(3) 0.3702(3) 0.0307(8) Uani 1 1 d .
O17 O -0.0075(3) 0.3558(3) 0.1956(3) 0.0317(8) Uani 1 1 d .
O19 O 0.1628(3) 0.3468(3) 0.3710(3) 0.0341(9) Uani 1 1 d .
O22 O 0.2449(3) 0.1555(3) 0.3307(3) 0.0304(8) Uani 1 1 d .
O24 O 0.2610(3) 0.3026(3) 0.1841(3) 0.0329(8) Uani 1 1 d .
C1 C -0.2357(5) -0.2359(4) 0.0939(4) 0.0336(13) Uani 1 1 d .
H1 H -0.2470 -0.2487 0.0191 0.040 Uiso 1 1 calc R
C2 C -0.3261(5) -0.2891(5) 0.1444(5) 0.0441(15) Uani 1 1 d .
H2 H -0.3984 -0.3381 0.1047 0.053 Uiso 1 1 calc R
C3 C -0.3109(5) -0.2705(5) 0.2533(5) 0.0419(15) Uani 1 1 d .
H3 H -0.3726 -0.3063 0.2892 0.050 Uiso 1 1 calc R
C4 C -0.2047(5) -0.1992(5) 0.3090(5) 0.0353(13) Uani 1 1 d .
H4 H -0.1914 -0.1854 0.3838 0.042 Uiso 1 1 calc R
C5 C -0.1179(5) -0.1482(4) 0.2531(4) 0.0288(11) Uani 1 1 d .
H5 H -0.0454 -0.0982 0.2912 0.035 Uiso 1 1 calc R
C6 C 0.2306(5) -0.1133(5) 0.2094(4) 0.0334(12) Uani 1 1 d .
H6 H 0.2310 -0.0422 0.2399 0.040 Uiso 1 1 calc R
C7 C 0.3261(5) -0.1615(5) 0.2482(5) 0.0437(15) Uani 1 1 d .
H7 H 0.3909 -0.1240 0.3043 0.052 Uiso 1 1 calc R
C8 C 0.3259(6) -0.2626(5) 0.2052(5) 0.0478(16) Uani 1 1 d .
H8 H 0.3901 -0.2973 0.2320 0.057 Uiso 1 1 calc R
C9 C 0.2333(7) -0.3151(5) 0.1229(6) 0.0581(19) Uani 1 1 d .
H9 H 0.2327 -0.3858 0.0912 0.070 Uiso 1 1 calc R
C10 C 0.1404(6) -0.2621(5) 0.0871(5) 0.0442(15) Uani 1 1 d .
H10 H 0.0764 -0.2976 0.0295 0.053 Uiso 1 1 calc R
C11 C -0.3668(5) 0.1019(7) 0.1340(5) 0.0510(18) Uani 1 1 d .
C12 C -0.2413(5) 0.1279(4) 0.2095(4) 0.0314(12) Uani 1 1 d .
C13 C -0.2416(5) 0.1334(5) 0.3164(4) 0.0413(14) Uani 1 1 d .
H13 H -0.3187 0.1267 0.3408 0.050 Uiso 1 1 calc R
C14 C -0.1311(5) 0.1485(5) 0.3891(4) 0.0346(12) Uani 1 1 d .
C15 C -0.1390(6) 0.1415(6) 0.5055(5) 0.0479(16) Uani 1 1 d .
C16 C -0.0849(6) 0.5129(5) 0.1828(5) 0.0438(15) Uani 1 1 d .
C17 C 0.0019(5) 0.4489(4) 0.2421(4) 0.0318(12) Uani 1 1 d .
C18 C 0.0761(6) 0.4978(4) 0.3374(4) 0.0387(14) Uani 1 1 d .
H18 H 0.0758 0.5702 0.3632 0.046 Uiso 1 1 calc R
C19 C 0.1516(5) 0.4406(5) 0.3955(4) 0.0343(13) Uani 1 1 d .
C20 C 0.2337(6) 0.4975(5) 0.5011(5) 0.0462(15) Uani 1 1 d .
C21 C 0.4266(5) 0.1578(5) 0.4524(4) 0.0361(13) Uani 1 1 d .
C22 C 0.3565(5) 0.2046(4) 0.3623(4) 0.0311(12) Uani 1 1 d .
C23 C 0.4242(5) 0.2911(4) 0.3227(4) 0.0334(12) Uani 1 1 d .
H23 H 0.5078 0.3230 0.3562 0.040 Uiso 1 1 calc R
C24 C 0.3713(5) 0.3320(4) 0.2346(4) 0.0340(12) Uani 1 1 d .
C25 C 0.4536(6) 0.4234(6) 0.1913(6) 0.0506(17) Uani 1 1 d .
F4 F -0.3737(5) 0.0221(8) 0.0656(6) 0.183(5) Uani 1 1 d .
F5 F -0.4631(3) 0.0868(5) 0.1755(3) 0.101(2) Uani 1 1 d .
F6 F -0.3771(5) 0.1761(9) 0.0769(7) 0.196(5) Uani 1 1 d .
F7 F -0.0996(4) 0.0563(3) 0.5371(3) 0.0550(10) Uani 1 1 d .
F8 F -0.2534(4) 0.1345(5) 0.5251(3) 0.0956(19) Uani 1 1 d .
F9 F -0.0660(4) 0.2297(3) 0.5662(3) 0.0580(10) Uani 1 1 d .
F10 F -0.2021(4) 0.4666(4) 0.1798(4) 0.0722(13) Uani 1 1 d .
F11 F -0.0691(4) 0.5137(3) 0.0824(3) 0.0543(10) Uani 1 1 d .
F12 F -0.0647(5) 0.6153(3) 0.2251(3) 0.0722(13) Uani 1 1 d .
F13 F 0.2106(5) 0.4392(4) 0.5780(3) 0.0928(17) Uani 1 1 d .
F14 F 0.2158(5) 0.5926(4) 0.5311(4) 0.0903(17) Uani 1 1 d .
F15 F 0.3502(4) 0.5080(5) 0.4982(4) 0.115(2) Uani 1 1 d .
F16 F 0.3559(4) 0.1229(5) 0.5198(3) 0.0778(15) Uani 1 1 d .
F17 F 0.5273(4) 0.2260(4) 0.5052(4) 0.0939(18) Uani 1 1 d .
F18 F 0.4645(4) 0.0721(3) 0.4142(3) 0.0551(10) Uani 1 1 d .
F19 F 0.4034(5) 0.5023(5) 0.1783(9) 0.182(5) Uani 1 1 d .
F20 F 0.5650(4) 0.4582(4) 0.2453(3) 0.0856(16) Uani 1 1 d .
F21 F 0.4726(6) 0.3890(5) 0.0968(4) 0.116(2) Uani 1 1 d .

loop_
_atom_site_aniso_label
_atom_site_aniso_U_11
_atom_site_aniso_U_22
_atom_site_aniso_U_33
_atom_site_aniso_U_23
_atom_site_aniso_U_13
_atom_site_aniso_U_12
Dy1 0.01653(12) 0.02184(13) 0.02260(13) -0.00112(9) -0.00451(8) 0.00038(8)
Cr1 0.0154(4) 0.0185(4) 0.0189(4) 0.0033(3) -0.0024(3) -0.0006(3)
O 0.0160(15) 0.0202(17) 0.0190(16) 0.0019(13) -0.0029(13) 0.0020(13)
F1 0.0211(14) 0.0235(14) 0.0219(14) 0.0034(11) -0.0025(11) 0.0014(11)
F2 0.0200(13) 0.0210(14) 0.0246(14) 0.0018(11) -0.0005(11) 0.0007(11)
N1 0.020(2) 0.023(2) 0.024(2) 0.0053(17) -0.0004(16) 0.0008(16)
N2 0.020(2) 0.026(2) 0.023(2) 0.0089(17) -0.0020(16) 0.0028(17)
O12 0.0172(17) 0.036(2) 0.0256(18) -0.0014(15) -0.0035(14) 0.0006(14)
O14 0.0190(18) 0.043(2) 0.0270(19) 0.0009(16) -0.0019(14) 0.0059(15)
O17 0.032(2) 0.0279(19) 0.031(2) -0.0027(16) -0.0036(16) 0.0071(15)
O19 0.029(2) 0.028(2) 0.036(2) -0.0069(16) -0.0087(16) 0.0021(15)
O22 0.0214(18) 0.0302(19) 0.034(2) 0.0040(16) -0.0061(15) 0.0013(15)
O24 0.0224(18) 0.033(2) 0.035(2) 0.0036(16) -0.0050(15) -0.0048(15)
C1 0.028(3) 0.042(3) 0.025(3) 0.008(2) 0.001(2) -0.005(2)
C2 0.031(3) 0.048(4) 0.041(3) 0.008(3) 0.000(3) -0.015(3)
C3 0.034(3) 0.050(4) 0.038(3) 0.014(3) 0.012(3) -0.004(3)
C4 0.032(3) 0.042(3) 0.033(3) 0.009(3) 0.008(2) 0.005(2)
C5 0.023(3) 0.033(3) 0.028(3) 0.007(2) -0.001(2) 0.002(2)
C6 0.029(3) 0.038(3) 0.031(3) 0.002(2) -0.006(2) 0.010(2)
C7 0.035(3) 0.051(4) 0.039(3) -0.002(3) -0.012(3) 0.016(3)
C8 0.045(4) 0.052(4) 0.045(4) 0.002(3) -0.012(3) 0.025(3)
C9 0.064(5) 0.042(4) 0.061(4) -0.007(3) -0.021(4) 0.026(3)
C10 0.045(4) 0.037(3) 0.043(3) 0.003(3) -0.018(3) 0.012(3)
C11 0.024(3) 0.095(6) 0.029(3) 0.005(4) -0.005(2) 0.011(3)
C12 0.025(3) 0.036(3) 0.030(3) -0.005(2) -0.002(2) 0.008(2)
C13 0.022(3) 0.069(4) 0.032(3) 0.004(3) 0.001(2) 0.012(3)
C14 0.031(3) 0.045(3) 0.027(3) -0.001(2) 0.004(2) 0.010(2)
C15 0.031(3) 0.080(5) 0.032(3) 0.003(3) 0.003(3) 0.015(3)
C16 0.056(4) 0.041(3) 0.038(3) 0.002(3) 0.005(3) 0.020(3)
C17 0.032(3) 0.033(3) 0.031(3) 0.005(2) 0.005(2) 0.008(2)
C18 0.053(4) 0.024(3) 0.034(3) -0.010(2) -0.001(3) 0.008(3)
C19 0.029(3) 0.034(3) 0.030(3) -0.008(2) 0.001(2) -0.006(2)
C20 0.051(4) 0.035(3) 0.041(4) -0.012(3) -0.008(3) 0.003(3)
C21 0.027(3) 0.041(3) 0.033(3) -0.001(3) -0.008(2) 0.002(2)
C22 0.020(2) 0.034(3) 0.032(3) -0.006(2) -0.009(2) 0.005(2)
C23 0.018(3) 0.036(3) 0.038(3) -0.005(2) -0.006(2) 0.002(2)
C24 0.022(3) 0.032(3) 0.040(3) -0.005(2) 0.001(2) -0.005(2)
C25 0.028(3) 0.050(4) 0.060(4) 0.008(3) -0.002(3) -0.015(3)
F4 0.042(3) 0.299(11) 0.156(6) -0.164(7) -0.049(3) 0.054(4)
F5 0.021(2) 0.217(6) 0.051(3) -0.008(3) -0.0031(18) 0.011(3)
F6 0.056(4) 0.310(12) 0.196(8) 0.175(9) -0.057(4) -0.019(5)
F7 0.060(2) 0.064(2) 0.037(2) 0.0149(18) -0.0002(17) 0.007(2)
F8 0.041(2) 0.215(6) 0.040(2) 0.023(3) 0.0139(19) 0.041(3)
F9 0.071(3) 0.067(3) 0.0332(19) -0.0080(18) -0.0053(18) 0.026(2)
F10 0.047(2) 0.094(3) 0.087(3) 0.032(3) 0.009(2) 0.035(2)
F11 0.081(3) 0.048(2) 0.037(2) 0.0088(17) 0.0041(18) 0.026(2)
F12 0.118(4) 0.050(2) 0.055(2) 0.000(2) -0.003(2) 0.050(2)
F13 0.147(5) 0.069(3) 0.038(2) 0.002(2) -0.024(3) 0.000(3)
F14 0.133(4) 0.053(3) 0.063(3) -0.032(2) -0.035(3) 0.029(3)
F15 0.041(3) 0.161(5) 0.105(4) -0.084(4) -0.018(3) 0.001(3)
F16 0.056(3) 0.162(5) 0.035(2) 0.036(3) 0.0131(19) 0.055(3)
F17 0.078(3) 0.063(3) 0.102(4) 0.012(3) -0.072(3) -0.007(2)
F18 0.064(2) 0.062(2) 0.049(2) 0.0162(19) 0.0081(18) 0.033(2)
F19 0.072(4) 0.073(4) 0.448(15) 0.138(6) 0.109(6) 0.028(3)
F20 0.050(3) 0.104(4) 0.070(3) 0.020(3) -0.010(2) -0.048(2)
F21 0.124(5) 0.125(5) 0.054(3) 0.006(3) 0.018(3) -0.071(4)

loop_
_atom_type_symbol
_atom_type_description
_atom_type_scat_dispersion_real
_atom_type_scat_dispersion_imag
_atom_type_scat_source
C C .0033 .0016 'International Tables Vol C Tables 4.2.6.8 and 6.1.1.4'
H H .0000 .0000 'International Tables Vol C Tables 4.2.6.8 and 6.1.1.4'
Cr Cr .3209 .6236 'International Tables Vol C Tables 4.2.6.8 and 6.1.1.4'
Dy Dy -.1892 4.4098 'International Tables Vol C Tables 4.2.6.8 and 6.1.1.4'
F F .0171 .0103 'International Tables Vol C Tables 4.2.6.8 and 6.1.1.4'
N N .0061 .0033 'International Tables Vol C Tables 4.2.6.8 and 6.1.1.4'
O O .0106 .0060 'International Tables Vol C Tables 4.2.6.8 and 6.1.1.4'

loop_
_geom_angle_atom_site_label_1
_geom_angle_atom_site_label_2
_geom_angle_atom_site_label_3
_geom_angle
_geom_angle_site_symmetry_1
_geom_angle_site_symmetry_3
F1 Dy1 F2 79.38(9) . 2
F1 Dy1 O17 145.10(11) . .
F2 Dy1 O17 78.97(11) 2 .
F1 Dy1 O14 85.06(12) . .
F2 Dy1 O14 144.08(10) 2 .
O17 Dy1 O14 96.91(13) . .
F1 Dy1 O24 111.70(12) . .
F2 Dy1 O24 72.36(11) 2 .
O17 Dy1 O24 87.17(13) . .
O14 Dy1 O24 143.50(12) . .
F1 Dy1 O22 72.53(11) . .
F2 Dy1 O22 121.71(12) 2 .
O17 Dy1 O22 142.37(12) . .
O14 Dy1 O22 83.03(12) . .
O24 Dy1 O22 72.46(12) . .
F1 Dy1 O19 140.16(11) . .
F2 Dy1 O19 136.47(11) 2 .
O17 Dy1 O19 71.72(13) . .
O14 Dy1 O19 72.32(13) . .
O24 Dy1 O19 74.70(13) . .
O22 Dy1 O19 72.51(13) . .
F1 Dy1 O12 75.54(11) . .
F2 Dy1 O12 74.23(11) 2 .
O17 Dy1 O12 72.41(12) . .
O14 Dy1 O12 70.59(12) . .
O24 Dy1 O12 143.53(12) . .
O22 Dy1 O12 139.92(12) . .
O19 Dy1 O12 123.68(13) . .
F2 Cr1 F1 178.94(11) . .
F2 Cr1 O 87.90(13) . 2
F1 Cr1 O 91.16(13) . 2
F2 Cr1 O 91.22(13) . .
F1 Cr1 O 88.18(13) . .
O Cr1 O 83.10(14) 2 .
F2 Cr1 N1 92.03(14) . .
F1 Cr1 N1 88.49(14) . .
O Cr1 N1 92.07(14) 2 .
O Cr1 N1 174.07(15) . .
F2 Cr1 N2 89.68(14) . .
F1 Cr1 N2 91.21(14) . .
O Cr1 N2 174.05(15) 2 .
O Cr1 N2 91.52(14) . .
N1 Cr1 N2 93.45(15) . .
F2 Cr1 Cr1 89.42(8) . 2
F1 Cr1 Cr1 89.55(8) . 2
O Cr1 Cr1 41.58(9) 2 2
O Cr1 Cr1 41.52(9) . 2
N1 Cr1 Cr1 133.55(12) . 2
N2 Cr1 Cr1 132.99(11) . 2
Cr1 O Cr1 96.90(14) 2 .
Cr1 O H 107(4) 2 .
Cr1 O H 112(4) . .
Cr1 F1 Dy1 140.26(13) . .
Cr1 F2 Dy1 140.29(13) . 2
C5 N1 C1 118.2(4) . .
C5 N1 Cr1 120.7(3) . .
C1 N1 Cr1 121.0(3) . .
C10 N2 C6 117.7(4) . .
C10 N2 Cr1 121.4(3) . .
C6 N2 Cr1 120.8(4) . .
C12 O12 Dy1 134.0(3) . .
C14 O14 Dy1 136.9(3) . .
C17 O17 Dy1 136.5(3) . .
C19 O19 Dy1 136.2(3) . .
C22 O22 Dy1 131.4(3) . .
C24 O24 Dy1 132.1(3) . .
N1 C1 C2 121.8(5) . .
N1 C1 H1 119.1 . .
C2 C1 H1 119.1 . .
C1 C2 C3 119.6(5) . .
C1 C2 H2 120.2 . .
C3 C2 H2 120.2 . .
C4 C3 C2 119.0(5) . .
C4 C3 H3 120.5 . .
C2 C3 H3 120.5 . .
C3 C4 C5 118.4(5) . .
C3 C4 H4 120.8 . .
C5 C4 H4 120.8 . .
N1 C5 C4 123.1(5) . .
N1 C5 H5 118.5 . .
C4 C5 H5 118.5 . .
N2 C6 C7 122.4(5) . .
N2 C6 H6 118.8 . .
C7 C6 H6 118.8 . .
C8 C7 C6 119.0(5) . .
C8 C7 H7 120.5 . .
C6 C7 H7 120.5 . .
C7 C8 C9 120.0(6) . .
C7 C8 H8 120.0 . .
C9 C8 H8 120.0 . .
C8 C9 C10 118.2(6) . .
C8 C9 H9 120.9 . .
C10 C9 H9 120.9 . .
N2 C10 C9 122.7(5) . .
N2 C10 H10 118.7 . .
C9 C10 H10 118.7 . .
F5 C11 F6 105.6(7) . .
F5 C11 F4 109.5(7) . .
F6 C11 F4 101.5(8) . .
F5 C11 C12 116.5(5) . .
F6 C11 C12 111.8(6) . .
F4 C11 C12 110.8(6) . .
O12 C12 C13 127.0(5) . .
O12 C12 C11 114.8(5) . .
C13 C12 C11 118.3(5) . .
C12 C13 C14 121.2(5) . .
C12 C13 H13 119.4 . .
C14 C13 H13 119.4 . .
O14 C14 C13 127.2(5) . .
O14 C14 C15 114.2(5) . .
C13 C14 C15 118.6(5) . .
F7 C15 F8 107.9(6) . .
F7 C15 F9 107.2(5) . .
F8 C15 F9 107.1(6) . .
F7 C15 C14 110.8(5) . .
F8 C15 C14 113.2(5) . .
F9 C15 C14 110.5(5) . .
F10 C16 F12 108.7(5) . .
F10 C16 F11 106.4(5) . .
F12 C16 F11 107.0(5) . .
F10 C16 C17 110.6(5) . .
F12 C16 C17 113.1(5) . .
F11 C16 C17 110.7(5) . .
O17 C17 C18 128.5(5) . .
O17 C17 C16 113.1(5) . .
C18 C17 C16 118.3(5) . .
C17 C18 C19 119.9(5) . .
C17 C18 H18 120.0 . .
C19 C18 H18 120.0 . .
O19 C19 C18 127.1(5) . .
O19 C19 C20 114.2(5) . .
C18 C19 C20 118.7(5) . .
F15 C20 F14 107.8(6) . .
F15 C20 F13 106.6(6) . .
F14 C20 F13 105.6(6) . .
F15 C20 C19 111.5(6) . .
F14 C20 C19 114.6(5) . .
F13 C20 C19 110.3(5) . .
F17 C21 F16 108.2(5) . .
F17 C21 F18 106.1(5) . .
F16 C21 F18 105.6(5) . .
F17 C21 C22 113.7(5) . .
F16 C21 C22 112.7(5) . .
F18 C21 C22 110.0(5) . .
O22 C22 C23 128.2(5) . .
O22 C22 C21 114.6(5) . .
C23 C22 C21 117.1(4) . .
C22 C23 C24 121.0(5) . .
C22 C23 H23 119.5 . .
C24 C23 H23 119.5 . .
O24 C24 C23 127.6(5) . .
O24 C24 C25 114.2(5) . .
C23 C24 C25 118.2(5) . .
F19 C25 F20 109.2(7) . .
F19 C25 F21 105.4(8) . .
F20 C25 F21 103.6(6) . .
F19 C25 C24 112.5(6) . .
F20 C25 C24 114.9(6) . .
F21 C25 C24 110.5(5) . .

loop_
_geom_bond_atom_site_label_1
_geom_bond_atom_site_label_2
_geom_bond_distance
_geom_bond_site_symmetry_2
Dy1 F1 2.249(3) .
Dy1 F2 2.267(3) 2
Dy1 O17 2.315(4) .
Dy1 O14 2.331(4) .
Dy1 O24 2.347(3) .
Dy1 O22 2.362(3) .
Dy1 O19 2.369(4) .
Dy1 O12 2.431(3) .
Cr1 F2 1.900(3) .
Cr1 F1 1.912(3) .
Cr1 O 1.949(3) 2
Cr1 O 1.951(3) .
Cr1 N1 2.075(4) .
Cr1 N2 2.081(4) .
Cr1 Cr1 2.9186(16) 2
O Cr1 1.949(3) 2
O H 0.838(5) .
F2 Dy1 2.267(3) 2
N1 C5 1.338(6) .
N1 C1 1.350(6) .
N2 C10 1.335(7) .
N2 C6 1.342(6) .
O12 C12 1.256(6) .
O14 C14 1.251(6) .
O17 C17 1.253(6) .
O19 C19 1.240(7) .
O22 C22 1.253(6) .
O24 C24 1.259(6) .
C1 C2 1.380(7) .
C1 H1 0.9500 .
C2 C3 1.384(8) .
C2 H2 0.9500 .
C3 C4 1.380(8) .
C3 H3 0.9500 .
C4 C5 1.386(7) .
C4 H4 0.9500 .
C5 H5 0.9500 .
C6 C7 1.381(7) .
C6 H6 0.9500 .
C7 C8 1.351(9) .
C7 H7 0.9500 .
C8 C9 1.371(9) .
C8 H8 0.9500 .
C9 C10 1.388(8) .
C9 H9 0.9500 .
C10 H10 0.9500 .
C11 F5 1.260(7) .
C11 F6 1.262(9) .
C11 F4 1.264(9) .
C11 C12 1.527(7) .
C12 C13 1.379(8) .
C13 C14 1.392(7) .
C13 H13 0.9500 .
C14 C15 1.531(8) .
C15 F7 1.322(8) .
C15 F8 1.323(7) .
C15 F9 1.339(8) .
C16 F10 1.307(8) .
C16 F12 1.323(7) .
C16 F11 1.339(7) .
C16 C17 1.543(8) .
C17 C18 1.383(8) .
C18 C19 1.396(8) .
C18 H18 0.9500 .
C19 C20 1.541(8) .
C20 F15 1.282(8) .
C20 F14 1.299(7) .
C20 F13 1.320(8) .
C21 F17 1.311(6) .
C21 F16 1.312(7) .
C21 F18 1.327(7) .
C21 C22 1.534(7) .
C22 C23 1.385(8) .
C23 C24 1.392(8) .
C23 H23 0.9500 .
C24 C25 1.530(8) .
C25 F19 1.254(8) .
C25 F20 1.289(7) .
C25 F21 1.323(9) .

loop_
_geom_hbond_atom_site_label_D
_geom_hbond_atom_site_label_H
_geom_hbond_atom_site_label_A
_geom_hbond_distance_DH
_geom_hbond_distance_HA
_geom_hbond_distance_DA
_geom_hbond_angle_DHA
_geom_hbond_site_symmetry_A
O H O12 0.838(5) 1.984(15) 2.802(5) 165(5) 2
